data_7044247
loop_
_publ_author_name
'Chu, Xiaoxiao'
'Yu, Xin'
'Raje, Sakthi'
'Angamuthu, Raja'
'Ma, Jian-ping'
'Tung, Chen-Ho'
'Wang, Wenguang'

_publ_section_title
;
 Synthetic [NiFe] Models with a Fluxional CO ligand
;
_journal_name_full 'Dalton Trans.'
_journal_paper_doi 10.1039/C7DT02892J
_journal_year 2017
_chemical_formula_moiety 'C40 H45 Fe Ni O P2 S2, B F4'
_chemical_formula_sum 'C40 H45 B F4 Fe Ni O P2 S2'
_chemical_formula_weight 869.19
_chemical_name_systematic
;
 ? 
;
_space_group_crystal_system monoclinic
_space_group_IT_number 14
_space_group_name_Hall '-P 2yn'
_space_group_name_H-M_alt 'P 1 21/n 1'
_symmetry_space_group_name_Hall '-P 2yn'
_symmetry_space_group_name_H-M 'P 1 21/n 1'
_atom_sites_solution_hydrogens geom
_atom_sites_solution_primary iterative
_atom_sites_solution_secondary difmap
_audit_creation_date 2017-04-15
_audit_creation_method
;
Olex2 1.2-beta
(compiled 2016.02.19 svn.r3266 for OlexSys, GUI svn.r5155)
;
_audit_update_record
;
2017-07-10 deposited with the CCDC.
2017-09-15 downloaded from the CCDC.
;
_cell_angle_alpha 90.00
_cell_angle_beta 95.945(8)
_cell_angle_gamma 90.00
_cell_formula_units_Z 4
_cell_length_a 13.869(10)
_cell_length_b 18.068(12)
_cell_length_c 15.881(11)
_cell_measurement_reflns_used 2830
_cell_measurement_temperature 293(2)
_cell_measurement_theta_max 21.824
_cell_measurement_theta_min 2.347
_cell_volume 3958(5)
_computing_molecular_graphics 'Olex2 (Dolomanov et al., 2009)'
_computing_publication_material 'Olex2 (Dolomanov et al., 2009)'
_computing_structure_refinement 'XL (Sheldrick, 2008)'
_computing_structure_solution
;
Superflip (Palatinus & Chapuis, 2007;Palatinus & van der Lee, 2008;
Palatinus et al., 2012)
;
_diffrn_ambient_temperature 293(2)
_diffrn_measured_fraction_theta_full 1.000
_diffrn_measured_fraction_theta_max 1.000
_diffrn_measurement_device_type 'BRUKER APEXII'
_diffrn_radiation_monochromator graphite
_diffrn_radiation_type MoK\a
_diffrn_radiation_wavelength 0.71000
_diffrn_reflns_av_R_equivalents 0.0732
_diffrn_reflns_av_unetI/netI 0.0834
_diffrn_reflns_limit_h_max 15
_diffrn_reflns_limit_h_min -16
_diffrn_reflns_limit_k_max 18
_diffrn_reflns_limit_k_min -21
_diffrn_reflns_limit_l_max 18
_diffrn_reflns_limit_l_min -18
_diffrn_reflns_number 22914
_diffrn_reflns_theta_full 25.00
_diffrn_reflns_theta_max 25.00
_diffrn_reflns_theta_min 1.85
_diffrn_source 'fine-focus sealed tube'
_exptl_absorpt_coefficient_mu 1.079
_exptl_absorpt_correction_T_max 0.7456
_exptl_absorpt_correction_T_min 0.6482
_exptl_absorpt_correction_type multi-scan
_exptl_absorpt_process_details
;
SADABS-2016/2 (Bruker,2016/2) was used for absorption correction.
wR2(int) was 0.0696 before and 0.0542 after correction.
The Ratio of minimum to maximum transmission is 0.8694.
The \l/2 correction factor is Not present.
;
_exptl_crystal_density_diffrn 1.459
_exptl_crystal_density_method 'not measured'
_exptl_crystal_description solid
_exptl_crystal_F_000 1800
_refine_diff_density_max 0.508
_refine_diff_density_min -0.422
_refine_diff_density_rms 0.085
_refine_ls_extinction_method none
_refine_ls_goodness_of_fit_ref 1.017
_refine_ls_hydrogen_treatment constr
_refine_ls_matrix_type full
_refine_ls_number_parameters 474
_refine_ls_number_reflns 6991
_refine_ls_number_restraints 0
_refine_ls_restrained_S_all 1.017
_refine_ls_R_factor_all 0.0954
_refine_ls_R_factor_gt 0.0462
_refine_ls_shift/su_max 0.001
_refine_ls_shift/su_mean 0.000
_refine_ls_structure_factor_coef Fsqd
_refine_ls_weighting_details 'calc w=1/[\s^2^(Fo^2^)+(0.0240P)^2^+4.3590P] where P=(Fo^2^+2Fc^2^)/3'
_refine_ls_weighting_scheme calc
_refine_ls_wR_factor_gt 0.0797
_refine_ls_wR_factor_ref 0.0993
_reflns_number_gt 4542
_reflns_number_total 6991
_reflns_threshold_expression >2sigma(I)
_cod_data_source_file c7dt02892j2.cif
_cod_data_source_block p_CCDC3
_cod_database_code 7044247
_olex2_refinement_description
;
1. Fixed Uiso
 At 1.2 times of:
  All C(H) groups, All C(H,H) groups
 At 1.5 times of:
  All C(H,H,H) groups
2.a Secondary CH2 refined with riding coordinates:
 C2(H2A,H2B), C16(H16A,H16B), C1(H1A,H1B), C3(H3A,H3B), C15(H15A,H15B)
2.b Aromatic/amide H refined with riding coordinates:
 C35(H35), C30(H30), C21(H21), C17(H17), C33(H33), C34(H34), C20(H20),
 C28(H28), C37(H37), C31(H31), C24(H24), C32(H32), C27(H27), C40(H40), C38(H38),
  C26(H26), C19(H19), C39(H39), C18(H18), C25(H25)
2.c Idealised Me refined as rotating group:
 C10(H10A,H10B,H10C), C11(H11A,H11B,H11C), C14(H14A,H14B,H14C), C13(H13A,H13B,
 H13C), C12(H12A,H12B,H12C)
;
_olex2_submission_special_instructions 'No special instructions were received'

loop_
_space_group_symop_id
_space_group_symop_operation_xyz
1 'x, y, z'
2 '-x+1/2, y+1/2, -z+1/2'
3 '-x, -y, -z'
4 'x-1/2, -y-1/2, z-1/2'

loop_
_atom_site_label
_atom_site_type_symbol
_atom_site_fract_x
_atom_site_fract_y
_atom_site_fract_z
_atom_site_U_iso_or_equiv
_atom_site_adp_type
_atom_site_occupancy
_atom_site_calc_flag
_atom_site_refinement_flags_posn
Ni1 Ni 0.20653(4) 0.43217(3) 0.21339(3) 0.02262(15) Uani 1 d .
Fe1 Fe 0.24282(4) 0.53723(3) 0.06679(4) 0.02718(17) Uani 1 d .
S1 S 0.12372(8) 0.45375(6) 0.08802(6) 0.0263(3) Uani 1 d .
S2 S 0.23931(8) 0.55342(6) 0.21038(6) 0.0259(3) Uani 1 d .
P1 P 0.16166(8) 0.31597(6) 0.21379(7) 0.0248(3) Uani 1 d .
P2 P 0.29800(8) 0.40738(6) 0.33053(7) 0.0270(3) Uani 1 d .
F1 F 0.5160(2) 0.23104(17) 0.29534(19) 0.0675(9) Uani 1 d .
F2 F 0.6419(2) 0.17646(16) 0.24255(18) 0.0581(8) Uani 1 d .
F4 F 0.6117(2) 0.29757(19) 0.2202(2) 0.0905(12) Uani 1 d .
O1 O 0.1232(2) 0.66404(19) 0.0112(2) 0.0509(10) Uani 1 d .
F3 F 0.5109(2) 0.2103(2) 0.15662(19) 0.0859(11) Uani 1 d .
C29 C 0.4127(3) 0.4548(2) 0.3558(2) 0.0280(10) Uani 1 d .
C4 C 0.1667(3) 0.6119(3) 0.0363(3) 0.0322(11) Uani 1 d .
C23 C 0.0369(3) 0.3006(2) 0.2338(2) 0.0271(10) Uani 1 d .
C2 C 0.0333(3) 0.5426(2) 0.2045(3) 0.0327(11) Uani 1 d .
H2A H 0.0393 0.5035 0.2465 0.039 Uiso 1 calc R
H2B H -0.0249 0.5703 0.2125 0.039 Uiso 1 calc R
C9 C 0.3545(3) 0.5883(3) 0.0081(3) 0.0381(12) Uani 1 d .
C35 C 0.2306(3) 0.3654(3) 0.4848(3) 0.0399(12) Uani 1 d .
H35 H 0.2662 0.3222 0.4805 0.048 Uiso 1 calc R
C16 C 0.2302(3) 0.2675(2) 0.3026(2) 0.0290(11) Uani 1 d .
H16A H 0.1921 0.2654 0.3504 0.035 Uiso 1 calc R
H16B H 0.2438 0.2172 0.2861 0.035 Uiso 1 calc R
C36 C 0.2314(3) 0.4199(3) 0.4226(2) 0.0306(11) Uani 1 d .
C30 C 0.4161(3) 0.5244(2) 0.3946(3) 0.0338(11) Uani 1 d .
H30 H 0.3594 0.5460 0.4094 0.041 Uiso 1 calc R
C1 C 0.0198(3) 0.5071(2) 0.1174(3) 0.0306(11) Uani 1 d .
H1A H 0.0053 0.5457 0.0756 0.037 Uiso 1 calc R
H1B H -0.0361 0.4746 0.1150 0.037 Uiso 1 calc R
C22 C 0.1814(3) 0.2636(2) 0.1195(3) 0.0270(10) Uani 1 d .
C8 C 0.3958(3) 0.5436(3) 0.0749(3) 0.0336(11) Uani 1 d .
C21 C 0.2699(3) 0.2283(2) 0.1149(3) 0.0376(12) Uani 1 d .
H21 H 0.3168 0.2298 0.1612 0.045 Uiso 1 calc R
C17 C 0.1129(3) 0.2625(2) 0.0493(3) 0.0366(12) Uani 1 d .
H17 H 0.0544 0.2874 0.0506 0.044 Uiso 1 calc R
C33 C 0.5847(3) 0.4619(3) 0.3483(3) 0.0449(13) Uani 1 d .
H33 H 0.6413 0.4412 0.3319 0.054 Uiso 1 calc R
C3 C 0.1200(3) 0.5943(2) 0.2220(3) 0.0297(11) Uani 1 d .
H3A H 0.1206 0.6130 0.2793 0.036 Uiso 1 calc R
H3B H 0.1108 0.6363 0.1839 0.036 Uiso 1 calc R
C34 C 0.4981(3) 0.4241(3) 0.3331(3) 0.0357(12) Uani 1 d .
H34 H 0.4969 0.3777 0.3076 0.043 Uiso 1 calc R
C20 C 0.2889(4) 0.1912(3) 0.0424(3) 0.0476(14) Uani 1 d .
H20 H 0.3486 0.1684 0.0396 0.057 Uiso 1 calc R
C6 C 0.3059(3) 0.4680(3) -0.0200(3) 0.0346(11) Uani 1 d .
C15 C 0.3258(3) 0.3086(2) 0.3281(3) 0.0325(11) Uani 1 d .
H15A H 0.3718 0.2989 0.2874 0.039 Uiso 1 calc R
H15B H 0.3539 0.2922 0.3834 0.039 Uiso 1 calc R
C28 C -0.0152(3) 0.2382(3) 0.2066(3) 0.0419(13) Uani 1 d .
H28 H 0.0124 0.2037 0.1728 0.050 Uiso 1 calc R
C37 C 0.1782(3) 0.4846(3) 0.4304(3) 0.0423(13) Uani 1 d .
H37 H 0.1772 0.5210 0.3889 0.051 Uiso 1 calc R
C31 C 0.5037(4) 0.5612(3) 0.4109(3) 0.0412(13) Uani 1 d .
H31 H 0.5061 0.6069 0.4379 0.049 Uiso 1 calc R
C24 C -0.0043(4) 0.3487(3) 0.2880(3) 0.0468(14) Uani 1 d .
H24 H 0.0307 0.3897 0.3093 0.056 Uiso 1 calc R
C32 C 0.5880(4) 0.5296(3) 0.3870(3) 0.0445(14) Uani 1 d .
H32 H 0.6467 0.5545 0.3974 0.053 Uiso 1 calc R
C5 C 0.2990(3) 0.5410(3) -0.0514(3) 0.0390(12) Uani 1 d .
C27 C -0.1077(4) 0.2261(3) 0.2290(3) 0.0544(15) Uani 1 d .
H27 H -0.1424 0.1847 0.2086 0.065 Uiso 1 calc R
C7 C 0.3655(3) 0.4686(3) 0.0593(3) 0.0315(11) Uani 1 d .
C40 C 0.1773(4) 0.3751(3) 0.5526(3) 0.0525(15) Uani 1 d .
H40 H 0.1758 0.3380 0.5930 0.063 Uiso 1 calc R
C38 C 0.1267(4) 0.4948(3) 0.5001(3) 0.0557(15) Uani 1 d .
H38 H 0.0926 0.5385 0.5060 0.067 Uiso 1 calc R
C26 C -0.1485(4) 0.2748(3) 0.2810(3) 0.0519(15) Uani 1 d .
H26 H -0.2106 0.2665 0.2962 0.062 Uiso 1 calc R
C10 C 0.2503(4) 0.5652(3) -0.1364(3) 0.0621(17) Uani 1 d .
H10A H 0.2040 0.5284 -0.1576 0.093 Uiso 1 calc GR
H10B H 0.2983 0.5710 -0.1754 0.093 Uiso 1 calc GR
H10C H 0.2178 0.6115 -0.1304 0.093 Uiso 1 calc GR
C19 C 0.2195(4) 0.1881(3) -0.0255(3) 0.0561(16) Uani 1 d .
H19 H 0.2313 0.1616 -0.0736 0.067 Uiso 1 calc R
C11 C 0.2636(4) 0.3997(3) -0.0641(3) 0.0553(15) Uani 1 d .
H11A H 0.2535 0.3625 -0.0228 0.083 Uiso 1 calc GR
H11B H 0.3076 0.3813 -0.1020 0.083 Uiso 1 calc GR
H11C H 0.2028 0.4118 -0.0956 0.083 Uiso 1 calc GR
C39 C 0.1264(4) 0.4396(4) 0.5609(3) 0.0584(16) Uani 1 d .
H39 H 0.0917 0.4463 0.6073 0.070 Uiso 1 calc R
C14 C 0.3720(4) 0.6706(3) -0.0032(4) 0.0624(17) Uani 1 d .
H14A H 0.3146 0.6931 -0.0311 0.094 Uiso 1 calc GR
H14B H 0.4249 0.6775 -0.0369 0.094 Uiso 1 calc GR
H14C H 0.3875 0.6932 0.0512 0.094 Uiso 1 calc GR
C18 C 0.1319(4) 0.2242(3) -0.0229(3) 0.0497(15) Uani 1 d .
H18 H 0.0856 0.2228 -0.0697 0.060 Uiso 1 calc R
C25 C -0.0966(4) 0.3365(3) 0.3107(4) 0.0611(16) Uani 1 d .
H25 H -0.1238 0.3699 0.3460 0.073 Uiso 1 calc R
C13 C 0.4644(3) 0.5685(3) 0.1487(3) 0.0546(15) Uani 1 d .
H13A H 0.4549 0.6203 0.1585 0.082 Uiso 1 calc GR
H13B H 0.5299 0.5602 0.1365 0.082 Uiso 1 calc GR
H13C H 0.4522 0.5410 0.1982 0.082 Uiso 1 calc GR
B1 B 0.5700(4) 0.2289(3) 0.2273(4) 0.0416(15) Uani 1 d .
C12 C 0.4040(3) 0.4025(3) 0.1088(3) 0.0497(14) Uani 1 d .
H12A H 0.3971 0.4100 0.1677 0.075 Uiso 1 calc GR
H12B H 0.4713 0.3959 0.1014 0.075 Uiso 1 calc GR
H12C H 0.3683 0.3593 0.0890 0.075 Uiso 1 calc GR

loop_
_atom_site_aniso_label
_atom_site_aniso_U_11
_atom_site_aniso_U_22
_atom_site_aniso_U_33
_atom_site_aniso_U_23
_atom_site_aniso_U_13
_atom_site_aniso_U_12
Ni1 0.0210(3) 0.0228(3) 0.0238(3) 0.0005(2) 0.0009(2) -0.0004(2)
Fe1 0.0244(4) 0.0281(4) 0.0297(3) 0.0028(3) 0.0062(3) 0.0008(3)
S1 0.0241(6) 0.0296(7) 0.0248(5) 0.0007(5) 0.0005(5) 0.0005(5)
S2 0.0222(6) 0.0244(7) 0.0308(6) 0.0007(5) 0.0016(5) -0.0005(5)
P1 0.0231(6) 0.0250(7) 0.0260(6) -0.0007(5) 0.0003(5) -0.0008(5)
P2 0.0271(7) 0.0259(7) 0.0271(6) 0.0012(5) -0.0013(5) -0.0029(5)
F1 0.060(2) 0.069(2) 0.080(2) -0.0273(18) 0.0379(17) -0.0179(17)
F2 0.0461(19) 0.063(2) 0.0650(19) -0.0010(16) 0.0051(15) 0.0131(16)
F4 0.063(2) 0.064(2) 0.148(3) 0.034(2) 0.027(2) -0.0116(19)
O1 0.050(2) 0.046(2) 0.056(2) 0.0201(18) 0.0070(18) 0.0143(19)
F3 0.053(2) 0.143(3) 0.059(2) -0.005(2) -0.0104(18) 0.007(2)
C29 0.029(3) 0.028(3) 0.027(2) 0.009(2) 0.000(2) -0.004(2)
C4 0.027(3) 0.037(3) 0.034(3) 0.007(2) 0.009(2) -0.001(2)
C23 0.025(3) 0.029(3) 0.027(2) 0.003(2) 0.000(2) -0.004(2)
C2 0.023(3) 0.035(3) 0.040(3) 0.002(2) 0.008(2) 0.004(2)
C9 0.041(3) 0.030(3) 0.047(3) 0.004(2) 0.023(2) 0.001(2)
C35 0.040(3) 0.045(3) 0.033(3) 0.001(2) 0.001(2) -0.016(2)
C16 0.030(3) 0.022(3) 0.034(2) 0.004(2) 0.000(2) -0.005(2)
C36 0.030(3) 0.036(3) 0.024(2) 0.000(2) 0.000(2) -0.010(2)
C30 0.033(3) 0.038(3) 0.030(2) 0.003(2) -0.003(2) -0.002(2)
C1 0.019(3) 0.034(3) 0.038(3) 0.001(2) 0.001(2) 0.000(2)
C22 0.029(3) 0.022(3) 0.030(2) -0.003(2) 0.001(2) -0.002(2)
C8 0.018(2) 0.045(3) 0.039(3) -0.001(2) 0.008(2) -0.004(2)
C21 0.039(3) 0.032(3) 0.043(3) -0.002(2) 0.010(2) -0.003(2)
C17 0.039(3) 0.034(3) 0.037(3) -0.005(2) 0.006(2) -0.009(2)
C33 0.027(3) 0.059(4) 0.047(3) 0.012(3) -0.005(2) -0.001(3)
C3 0.022(3) 0.032(3) 0.035(2) -0.004(2) 0.002(2) 0.006(2)
C34 0.030(3) 0.038(3) 0.037(3) 0.006(2) -0.008(2) -0.005(2)
C20 0.055(4) 0.036(3) 0.056(3) -0.010(3) 0.024(3) -0.002(3)
C6 0.032(3) 0.037(3) 0.038(3) -0.004(2) 0.016(2) -0.003(2)
C15 0.031(3) 0.031(3) 0.033(2) 0.005(2) -0.005(2) 0.003(2)
C28 0.038(3) 0.044(3) 0.044(3) -0.012(2) 0.010(2) -0.012(3)
C37 0.039(3) 0.049(3) 0.040(3) 0.000(2) 0.009(2) -0.007(3)
C31 0.047(3) 0.037(3) 0.038(3) 0.007(2) -0.008(2) -0.018(3)
C24 0.046(3) 0.044(3) 0.054(3) -0.009(3) 0.023(3) -0.013(3)
C32 0.031(3) 0.058(4) 0.042(3) 0.016(3) -0.012(2) -0.018(3)
C5 0.036(3) 0.051(3) 0.032(3) 0.006(2) 0.012(2) 0.001(3)
C27 0.044(4) 0.063(4) 0.056(3) -0.014(3) 0.006(3) -0.028(3)
C7 0.026(3) 0.030(3) 0.040(3) 0.005(2) 0.013(2) 0.002(2)
C40 0.060(4) 0.062(4) 0.036(3) 0.004(3) 0.008(3) -0.028(3)
C38 0.057(4) 0.061(4) 0.053(3) -0.012(3) 0.024(3) -0.011(3)
C26 0.032(3) 0.069(4) 0.056(3) 0.010(3) 0.013(3) -0.008(3)
C10 0.063(4) 0.090(5) 0.037(3) 0.020(3) 0.020(3) 0.008(3)
C19 0.068(4) 0.057(4) 0.047(3) -0.021(3) 0.026(3) -0.014(3)
C11 0.062(4) 0.057(4) 0.050(3) -0.022(3) 0.024(3) -0.017(3)
C39 0.053(4) 0.082(5) 0.043(3) -0.007(3) 0.020(3) -0.018(3)
C14 0.065(4) 0.040(4) 0.089(4) 0.007(3) 0.043(3) -0.007(3)
C18 0.066(4) 0.050(4) 0.032(3) -0.012(3) 0.000(3) -0.027(3)
C25 0.051(4) 0.050(4) 0.089(4) -0.010(3) 0.037(3) -0.006(3)
C13 0.029(3) 0.071(4) 0.065(4) -0.010(3) 0.007(3) -0.011(3)
B1 0.031(4) 0.046(4) 0.050(4) -0.002(3) 0.012(3) -0.006(3)
C12 0.042(3) 0.049(4) 0.061(3) 0.011(3) 0.022(3) 0.017(3)

loop_
_atom_type_symbol
_atom_type_description
_atom_type_scat_dispersion_real
_atom_type_scat_dispersion_imag
_atom_type_scat_source
C C 0.0033 0.0016 'International Tables Vol C Tables 4.2.6.8 and 6.1.1.4'
H H 0.0000 0.0000 'International Tables Vol C Tables 4.2.6.8 and 6.1.1.4'
B B 0.0013 0.0007 'International Tables Vol C Tables 4.2.6.8 and 6.1.1.4'
F F 0.0171 0.0103 'International Tables Vol C Tables 4.2.6.8 and 6.1.1.4'
Fe Fe 0.3463 0.8444 'International Tables Vol C Tables 4.2.6.8 and 6.1.1.4'
Ni Ni 0.3393 1.1124 'International Tables Vol C Tables 4.2.6.8 and 6.1.1.4'
O O 0.0106 0.0060 'International Tables Vol C Tables 4.2.6.8 and 6.1.1.4'
P P 0.1023 0.0942 'International Tables Vol C Tables 4.2.6.8 and 6.1.1.4'
S S 0.1246 0.1234 'International Tables Vol C Tables 4.2.6.8 and 6.1.1.4'

loop_
_geom_angle_atom_site_label_1
_geom_angle_atom_site_label_2
_geom_angle_atom_site_label_3
_geom_angle
S1 Ni1 S2 84.07(4)
P1 Ni1 S1 92.86(5)
P1 Ni1 S2 175.20(5)
P2 Ni1 S1 175.04(5)
P2 Ni1 S2 96.75(5)
P2 Ni1 P1 86.63(5)
S1 Fe1 S2 81.27(4)
C4 Fe1 S1 97.15(15)
C4 Fe1 S2 95.84(14)
C4 Fe1 C9 89.47(19)
C4 Fe1 C8 123.2(2)
C4 Fe1 C6 123.61(19)
C4 Fe1 C5 89.84(19)
C4 Fe1 C7 154.26(18)
C9 Fe1 S1 158.63(14)
C9 Fe1 S2 118.38(14)
C9 Fe1 C8 38.98(17)
C9 Fe1 C6 66.24(18)
C9 Fe1 C5 39.93(17)
C9 Fe1 C7 66.36(17)
C8 Fe1 S1 139.63(14)
C8 Fe1 S2 93.24(12)
C8 Fe1 C6 65.95(17)
C8 Fe1 C7 39.56(16)
C6 Fe1 S1 93.43(13)
C6 Fe1 S2 140.54(14)
C6 Fe1 C7 39.58(17)
C5 Fe1 S1 119.46(14)
C5 Fe1 S2 157.72(14)
C5 Fe1 C8 65.90(18)
C5 Fe1 C6 38.98(17)
C5 Fe1 C7 66.16(17)
C7 Fe1 S1 102.63(14)
C7 Fe1 S2 103.24(12)
Ni1 S1 Fe1 86.20(5)
C1 S1 Ni1 102.14(14)
C1 S1 Fe1 106.82(15)
Ni1 S2 Fe1 85.53(4)
C3 S2 Ni1 101.78(15)
C3 S2 Fe1 105.17(14)
C23 P1 Ni1 115.09(15)
C23 P1 C16 102.69(19)
C23 P1 C22 107.0(2)
C16 P1 Ni1 109.54(14)
C22 P1 Ni1 115.46(14)
C22 P1 C16 105.9(2)
C29 P2 Ni1 120.63(14)
C29 P2 C36 105.63(19)
C29 P2 C15 106.5(2)
C36 P2 Ni1 111.08(16)
C36 P2 C15 105.3(2)
C15 P2 Ni1 106.70(14)
C30 C29 P2 120.7(3)
C34 C29 P2 120.4(3)
C34 C29 C30 118.8(4)
O1 C4 Fe1 173.1(4)
C28 C23 P1 123.2(3)
C28 C23 C24 117.9(4)
C24 C23 P1 118.3(3)
C1 C2 C3 116.5(3)
C8 C9 Fe1 71.1(2)
C8 C9 C5 107.7(4)
C8 C9 C14 126.3(5)
C5 C9 Fe1 70.2(2)
C5 C9 C14 125.8(5)
C14 C9 Fe1 128.0(3)
C40 C35 C36 120.5(5)
C15 C16 P1 109.6(3)
C35 C36 P2 121.5(4)
C35 C36 C37 119.0(4)
C37 C36 P2 119.4(3)
C31 C30 C29 120.2(4)
C2 C1 S1 115.3(3)
C21 C22 P1 119.3(3)
C17 C22 P1 121.4(3)
C17 C22 C21 119.1(4)
C9 C8 Fe1 70.0(3)
C9 C8 C7 108.8(4)
C9 C8 C13 126.4(5)
C7 C8 Fe1 70.3(2)
C7 C8 C13 124.7(4)
C13 C8 Fe1 128.0(3)
C20 C21 C22 120.7(5)
C18 C17 C22 119.9(5)
C32 C33 C34 120.6(5)
C2 C3 S2 115.9(3)
C33 C34 C29 120.4(5)
C19 C20 C21 119.8(5)
C5 C6 Fe1 70.1(3)
C5 C6 C7 108.4(4)
C5 C6 C11 126.4(4)
C7 C6 Fe1 70.3(2)
C7 C6 C11 125.1(4)
C11 C6 Fe1 128.3(3)
C16 C15 P2 107.5(3)
C27 C28 C23 121.1(5)
C38 C37 C36 120.1(5)
C30 C31 C32 119.9(5)
C25 C24 C23 120.9(5)
C33 C32 C31 120.1(5)
C9 C5 Fe1 69.8(2)
C9 C5 C10 125.1(5)
C6 C5 Fe1 70.9(2)
C6 C5 C9 108.1(4)
C6 C5 C10 126.5(5)
C10 C5 Fe1 129.3(3)
C26 C27 C28 120.4(5)
C8 C7 Fe1 70.1(2)
C8 C7 C6 106.9(4)
C8 C7 C12 125.5(4)
C6 C7 Fe1 70.1(2)
C6 C7 C12 126.7(4)
C12 C7 Fe1 133.0(3)
C39 C40 C35 120.2(5)
C39 C38 C37 119.8(5)
C27 C26 C25 119.4(5)
C20 C19 C18 120.4(5)
C40 C39 C38 120.3(5)
C19 C18 C17 120.1(5)
C24 C25 C26 120.2(5)
F1 B1 F2 108.9(5)
F1 B1 F4 107.9(5)
F4 B1 F2 109.4(4)
F3 B1 F1 108.9(4)
F3 B1 F2 109.6(5)
F3 B1 F4 112.1(5)

loop_
_geom_bond_atom_site_label_1
_geom_bond_atom_site_label_2
_geom_bond_distance
Ni1 S1 2.2275(17)
Ni1 S2 2.2389(19)
Ni1 P1 2.1901(19)
Ni1 P2 2.1867(17)
Fe1 S1 2.2876(16)
Fe1 S2 2.305(2)
Fe1 C4 1.750(5)
Fe1 C9 2.101(4)
Fe1 C8 2.115(4)
Fe1 C6 2.116(4)
Fe1 C5 2.106(4)
Fe1 C7 2.118(4)
S1 C1 1.834(4)
S2 C3 1.838(4)
P1 C23 1.813(4)
P1 C16 1.840(4)
P1 C22 1.816(4)
P2 C29 1.814(4)
P2 C36 1.823(4)
P2 C15 1.827(5)
F1 B1 1.377(6)
F2 B1 1.379(6)
F4 B1 1.377(6)
O1 C4 1.167(5)
F3 B1 1.362(6)
C29 C30 1.398(6)
C29 C34 1.389(6)
C23 C28 1.384(6)
C23 C24 1.387(6)
C2 C1 1.517(6)
C2 C3 1.525(6)
C9 C8 1.407(6)
C9 C5 1.437(6)
C9 C14 1.521(6)
C35 C36 1.394(6)
C35 C40 1.379(6)
C16 C15 1.537(6)
C36 C37 1.396(6)
C30 C31 1.386(6)
C22 C21 1.392(6)
C22 C17 1.388(6)
C8 C7 1.433(6)
C8 C13 1.499(6)
C21 C20 1.383(6)
C17 C18 1.387(6)
C33 C34 1.382(6)
C33 C32 1.368(7)
C20 C19 1.370(7)
C6 C5 1.409(6)
C6 C7 1.434(6)
C6 C11 1.508(6)
C28 C27 1.383(6)
C37 C38 1.391(6)
C31 C32 1.388(7)
C24 C25 1.383(6)
C5 C10 1.510(6)
C27 C26 1.368(7)
C7 C12 1.497(6)
C40 C39 1.375(7)
C38 C39 1.388(7)
C26 C25 1.383(7)
C19 C18 1.384(7)
